data_2230272
loop_
_publ_author_name
'Yan, Shi-Wei'
'Zhang, Guang-Ju'
'Chen, Hai-Yan'
'Chang, Suo-Cheng'
'Zhang, Fu-Tian'

_publ_section_title
;
 <i>catena</i>-Poly[[(2,2'-bipyridine)manganese(II)]-\m~3~-4,4'-sulfonyldibenzoato]
;
_journal_coeditor_code CV5080
_journal_issue 6
_journal_name_full 'Acta Crystallographica Section E'
_journal_page_first m712
_journal_paper_doi 10.1107/S160053681101631X
_journal_volume 67
_journal_year 2011
_chemical_formula_iupac '[Mn (C14 H8 O6 S) (C10 H8 N2)]'
_chemical_formula_moiety 'C24 H16 Mn N2 O6 S'
_chemical_formula_sum 'C24 H16 Mn N2 O6 S'
_chemical_formula_weight 515.39
_chemical_name_systematic
;
<i>catena</i>-Poly[[(2,2'-bipyridine)manganese(II)]-\m~3~-4,4'-
sulfonyldibenzoato]
;
_space_group_IT_number 14
_symmetry_cell_setting monoclinic
_symmetry_space_group_name_Hall '-P 2ybc'
_symmetry_space_group_name_H-M 'P 1 21/c 1'
_atom_sites_solution_hydrogens geom
_atom_sites_solution_primary direct
_atom_sites_solution_secondary difmap
_audit_creation_method SHELXL-97
_cell_angle_alpha 90.00
_cell_angle_beta 111.06(3)
_cell_angle_gamma 90.00
_cell_formula_units_Z 4
_cell_length_a 12.302(3)
_cell_length_b 15.386(3)
_cell_length_c 12.255(3)
_cell_measurement_reflns_used 17821
_cell_measurement_temperature 293(2)
_cell_measurement_theta_max 26.00
_cell_measurement_theta_min 3.19
_cell_volume 2164.7(10)
_computing_cell_refinement 'PROCESS-AUTO (Rigaku, 1998)'
_computing_data_collection 'PROCESS-AUTO (Rigaku, 1998)'
_computing_data_reduction 'CrystalStructure (Rigaku/MSC, 2002)'
_computing_molecular_graphics 'SHELXTL-Plus (Sheldrick, 2008)'
_computing_publication_material 'SHELXL97 (Sheldrick, 2008)'
_computing_structure_refinement 'SHELXL97 (Sheldrick, 2008)'
_computing_structure_solution 'SHELXS97 (Sheldrick, 2008)'
_diffrn_ambient_temperature 293(2)
_diffrn_detector_area_resol_mean '100x100 microns'
_diffrn_measured_fraction_theta_full 0.986
_diffrn_measured_fraction_theta_max 0.986
_diffrn_measurement_device_type 'Rigaku R-AXIS RAPID IP'
_diffrn_measurement_method Oscillation
_diffrn_radiation_monochromator graphite
_diffrn_radiation_source 'fine-focus sealed tube'
_diffrn_radiation_type MoK\a
_diffrn_radiation_wavelength 0.71073
_diffrn_reflns_av_R_equivalents 0.0705
_diffrn_reflns_av_sigmaI/netI 0.0617
_diffrn_reflns_limit_h_max 15
_diffrn_reflns_limit_h_min -14
_diffrn_reflns_limit_k_max 18
_diffrn_reflns_limit_k_min -18
_diffrn_reflns_limit_l_max 15
_diffrn_reflns_limit_l_min -14
_diffrn_reflns_number 17821
_diffrn_reflns_theta_full 26.00
_diffrn_reflns_theta_max 26.00
_diffrn_reflns_theta_min 3.19
_exptl_absorpt_coefficient_mu 0.752
_exptl_absorpt_correction_T_max 0.8460
_exptl_absorpt_correction_T_min 0.6957
_exptl_absorpt_correction_type multi-scan
_exptl_absorpt_process_details '(ABSCOR; Higashi, 1995)'
_exptl_crystal_colour yellow
_exptl_crystal_density_diffrn 1.581
_exptl_crystal_density_method 'not measured'
_exptl_crystal_description block
_exptl_crystal_F_000 1052
_exptl_crystal_size_max 0.52
_exptl_crystal_size_mid 0.47
_exptl_crystal_size_min 0.23
_refine_diff_density_max 0.355
_refine_diff_density_min -0.453
_refine_ls_extinction_method none
_refine_ls_goodness_of_fit_ref 1.056
_refine_ls_hydrogen_treatment constr
_refine_ls_matrix_type full
_refine_ls_number_parameters 307
_refine_ls_number_reflns 4193
_refine_ls_number_restraints 0
_refine_ls_restrained_S_all 1.056
_refine_ls_R_factor_all 0.0686
_refine_ls_R_factor_gt 0.0482
_refine_ls_shift/su_max 0.000
_refine_ls_shift/su_mean 0.000
_refine_ls_structure_factor_coef Fsqd
_refine_ls_weighting_details 'calc w=1/[\s^2^(Fo^2^)+(0.0730P)^2^] where P=(Fo^2^+2Fc^2^)/3'
_refine_ls_weighting_scheme calc
_refine_ls_wR_factor_gt 0.1183
_refine_ls_wR_factor_ref 0.1301
_reflns_number_gt 3209
_reflns_number_total 4193
_reflns_threshold_expression I>2\s(I)
_cod_data_source_file cv5080.cif
_cod_data_source_block I
_cod_original_sg_symbol_H-M 'P 21/c'
_cod_database_code 2230272
_cod_database_fobs_code 2230272

loop_
_symmetry_equiv_pos_as_xyz
'x, y, z'
'-x, y+1/2, -z+1/2'
'-x, -y, -z'
'x, -y-1/2, z-1/2'

loop_
_atom_site_type_symbol
_atom_site_label
_atom_site_fract_x
_atom_site_fract_y
_atom_site_fract_z
_atom_site_U_iso_or_equiv
_atom_site_adp_type
_atom_site_calc_flag
_atom_site_refinement_flags
_atom_site_occupancy
_atom_site_symmetry_multiplicity
_atom_site_disorder_assembly
_atom_site_disorder_group
Mn Mn1 0.49352(4) 0.02781(3) 0.15966(4) 0.02695(16) Uani d . 1 1 . .
S S1 1.01353(7) 0.35180(5) 0.61927(7) 0.0286(2) Uani d . 1 1 . .
O O1 0.6349(2) 0.11853(15) 0.18823(19) 0.0401(6) Uani d . 1 1 . .
O O2 0.5179(2) 0.15851(15) 0.2796(2) 0.0443(6) Uani d . 1 1 . .
O O3 1.45788(19) 0.08393(14) 0.91298(19) 0.0345(5) Uani d . 1 1 . .
O O4 1.3476(2) 0.07830(16) 1.0213(2) 0.0424(6) Uani d . 1 1 . .
O O5 1.0677(2) 0.40116(14) 0.5534(2) 0.0388(6) Uani d . 1 1 . .
O O6 0.9747(2) 0.39560(15) 0.7020(2) 0.0411(6) Uani d . 1 1 . .
N N1 0.3794(2) -0.03320(16) 0.2443(2) 0.0304(6) Uani d . 1 1 . .
N N2 0.6113(2) -0.03030(17) 0.3370(2) 0.0333(6) Uani d . 1 1 . .
C C1 0.2629(3) -0.0305(2) 0.1955(3) 0.0359(8) Uani d . 1 1 . .
H H1A 0.2291 -0.0036 0.1232 0.043 Uiso calc R 1 1 . .
C C2 0.1911(3) -0.0662(2) 0.2481(4) 0.0466(9) Uani d . 1 1 . .
H H2A 0.1105 -0.0629 0.2127 0.056 Uiso calc R 1 1 . .
C C3 0.2424(4) -0.1066(3) 0.3542(4) 0.0549(11) Uani d . 1 1 . .
H H3A 0.1965 -0.1319 0.3915 0.066 Uiso calc R 1 1 . .
C C4 0.3608(4) -0.1097(2) 0.4049(3) 0.0510(10) Uani d . 1 1 . .
H H4A 0.3958 -0.1364 0.4772 0.061 Uiso calc R 1 1 . .
C C5 0.4288(3) -0.0729(2) 0.3485(3) 0.0340(7) Uani d . 1 1 . .
C C6 0.5580(3) -0.0731(2) 0.3980(3) 0.0361(8) Uani d . 1 1 . .
C C7 0.6211(4) -0.1156(3) 0.5023(3) 0.0588(11) Uani d . 1 1 . .
H H7A 0.5834 -0.1453 0.5445 0.071 Uiso calc R 1 1 . .
C C8 0.7400(4) -0.1125(3) 0.5405(4) 0.0697(13) Uani d . 1 1 . .
H H8A 0.7837 -0.1406 0.6095 0.084 Uiso calc R 1 1 . .
C C9 0.7959(4) -0.0685(3) 0.4788(3) 0.0536(10) Uani d . 1 1 . .
H H9A 0.8768 -0.0656 0.5048 0.064 Uiso calc R 1 1 . .
C C10 0.7275(3) -0.0287(2) 0.3766(3) 0.0412(8) Uani d . 1 1 . .
H H10A 0.7641 0.0008 0.3331 0.049 Uiso calc R 1 1 . .
C C11 0.7107(3) 0.21431(19) 0.3492(3) 0.0285(7) Uani d . 1 1 . .
C C12 0.6908(3) 0.2744(2) 0.4254(3) 0.0321(7) Uani d . 1 1 . .
H H12A 0.6148 0.2872 0.4187 0.039 Uiso calc R 1 1 . .
C C13 0.7820(3) 0.3151(2) 0.5103(3) 0.0305(7) Uani d . 1 1 . .
H H13A 0.7683 0.3549 0.5609 0.037 Uiso calc R 1 1 . .
C C14 0.8948(3) 0.2955(2) 0.5190(2) 0.0262(6) Uani d . 1 1 . .
C C15 0.9163(3) 0.2374(2) 0.4434(3) 0.0338(7) Uani d . 1 1 . .
H H15A 0.9924 0.2255 0.4495 0.041 Uiso calc R 1 1 . .
C C16 0.8244(3) 0.1971(2) 0.3591(3) 0.0336(7) Uani d . 1 1 . .
H H16A 0.8387 0.1578 0.3081 0.040 Uiso calc R 1 1 . .
C C17 1.1132(3) 0.26961(19) 0.6961(2) 0.0260(6) Uani d . 1 1 . .
C C18 1.2271(3) 0.2711(2) 0.6983(3) 0.0305(7) Uani d . 1 1 . .
H H18A 1.2484 0.3092 0.6506 0.037 Uiso calc R 1 1 . .
C C19 1.3081(3) 0.2150(2) 0.7727(3) 0.0291(7) Uani d . 1 1 . .
H H19A 1.3840 0.2146 0.7738 0.035 Uiso calc R 1 1 . .
C C20 1.2769(3) 0.15883(19) 0.8460(3) 0.0284(7) Uani d . 1 1 . .
C C21 1.1625(3) 0.1570(2) 0.8407(3) 0.0338(7) Uani d . 1 1 . .
H H21A 1.1410 0.1189 0.8883 0.041 Uiso calc R 1 1 . .
C C22 1.0801(3) 0.2115(2) 0.7651(3) 0.0349(8) Uani d . 1 1 . .
H H22A 1.0030 0.2093 0.7606 0.042 Uiso calc R 1 1 . .
C C23 0.6138(3) 0.1627(2) 0.2652(3) 0.0332(7) Uani d . 1 1 . .
C C24 1.3668(3) 0.10263(19) 0.9323(3) 0.0300(7) Uani d . 1 1 . .

loop_
_atom_site_aniso_label
_atom_site_aniso_U_11
_atom_site_aniso_U_22
_atom_site_aniso_U_33
_atom_site_aniso_U_12
_atom_site_aniso_U_13
_atom_site_aniso_U_23
Mn1 0.0240(3) 0.0330(3) 0.0205(3) 0.0005(2) 0.0039(2) 0.00292(18)
S1 0.0243(4) 0.0299(4) 0.0269(4) -0.0003(3) 0.0035(3) 0.0001(3)
O1 0.0451(15) 0.0457(14) 0.0293(12) -0.0120(12) 0.0130(12) -0.0043(10)
O2 0.0273(13) 0.0462(15) 0.0557(16) -0.0033(11) 0.0103(13) -0.0072(12)
O3 0.0287(13) 0.0368(13) 0.0346(13) 0.0064(10) 0.0071(11) 0.0001(9)
O4 0.0376(14) 0.0558(16) 0.0307(13) 0.0051(12) 0.0084(12) 0.0147(11)
O5 0.0340(13) 0.0359(13) 0.0423(13) -0.0044(10) 0.0085(12) 0.0096(10)
O6 0.0385(14) 0.0440(14) 0.0378(13) 0.0024(11) 0.0101(12) -0.0103(11)
N1 0.0351(16) 0.0321(15) 0.0237(13) 0.0026(12) 0.0104(13) 0.0033(10)
N2 0.0330(16) 0.0319(14) 0.0277(14) 0.0032(12) 0.0021(13) 0.0042(11)
C1 0.034(2) 0.0343(18) 0.0365(19) 0.0025(15) 0.0096(17) 0.0032(14)
C2 0.041(2) 0.044(2) 0.061(2) -0.0047(17) 0.026(2) 0.0050(18)
C3 0.063(3) 0.053(2) 0.061(3) -0.010(2) 0.037(2) 0.009(2)
C4 0.063(3) 0.052(2) 0.042(2) -0.002(2) 0.023(2) 0.0146(18)
C5 0.044(2) 0.0303(17) 0.0280(16) -0.0021(15) 0.0130(16) 0.0014(13)
C6 0.044(2) 0.0348(18) 0.0235(16) 0.0024(15) 0.0051(16) 0.0065(13)
C7 0.060(3) 0.068(3) 0.039(2) 0.007(2) 0.006(2) 0.0247(19)
C8 0.062(3) 0.080(3) 0.046(3) 0.010(3) -0.007(2) 0.026(2)
C9 0.039(2) 0.056(2) 0.046(2) 0.0076(19) -0.0093(19) 0.0027(19)
C10 0.035(2) 0.043(2) 0.0373(19) 0.0025(16) 0.0027(18) -0.0021(15)
C11 0.0275(17) 0.0286(16) 0.0259(16) -0.0025(13) 0.0051(14) 0.0048(12)
C12 0.0255(17) 0.0351(18) 0.0340(17) 0.0016(14) 0.0086(15) 0.0032(13)
C13 0.0268(17) 0.0313(16) 0.0318(17) 0.0047(13) 0.0087(15) 0.0026(13)
C14 0.0219(16) 0.0326(16) 0.0198(14) -0.0002(13) 0.0022(13) 0.0029(12)
C15 0.0238(17) 0.0431(19) 0.0352(18) 0.0014(15) 0.0115(15) -0.0003(14)
C16 0.0306(18) 0.0398(18) 0.0292(17) -0.0008(15) 0.0093(16) -0.0057(13)
C17 0.0220(16) 0.0310(16) 0.0208(15) 0.0010(13) 0.0025(13) 0.0013(12)
C18 0.0305(18) 0.0329(17) 0.0291(17) -0.0033(14) 0.0118(15) 0.0022(13)
C19 0.0220(16) 0.0342(17) 0.0308(16) -0.0031(13) 0.0092(14) -0.0008(13)
C20 0.0298(17) 0.0326(17) 0.0203(15) 0.0005(13) 0.0059(14) 0.0007(12)
C21 0.0296(18) 0.0421(19) 0.0273(17) -0.0027(15) 0.0070(15) 0.0087(14)
C22 0.0224(17) 0.049(2) 0.0330(18) -0.0004(15) 0.0097(15) 0.0080(15)
C23 0.0331(19) 0.0301(17) 0.0304(17) -0.0010(14) 0.0042(16) 0.0046(13)
C24 0.0276(17) 0.0313(17) 0.0265(16) -0.0021(14) 0.0043(14) -0.0009(13)

loop_
_atom_type_symbol
_atom_type_description
_atom_type_scat_dispersion_real
_atom_type_scat_dispersion_imag
_atom_type_scat_source
C C 0.0033 0.0016 'International Tables Vol C Tables 4.2.6.8 and 6.1.1.4'
H H 0.0000 0.0000 'International Tables Vol C Tables 4.2.6.8 and 6.1.1.4'
N N 0.0061 0.0033 'International Tables Vol C Tables 4.2.6.8 and 6.1.1.4'
O O 0.0106 0.0060 'International Tables Vol C Tables 4.2.6.8 and 6.1.1.4'
S S 0.1246 0.1234 'International Tables Vol C Tables 4.2.6.8 and 6.1.1.4'
Mn Mn 0.3368 0.7283 'International Tables Vol C Tables 4.2.6.8 and 6.1.1.4'

loop_
_geom_angle_atom_site_label_1
_geom_angle_atom_site_label_2
_geom_angle_atom_site_label_3
_geom_angle_site_symmetry_1
_geom_angle_site_symmetry_3
_geom_angle
_geom_angle_publ_flag
O3 Mn1 O4 3_756 1_454 104.26(9) ?
O3 Mn1 O1 3_756 . 105.09(9) ?
O4 Mn1 O1 1_454 . 107.06(10) ?
O3 Mn1 N1 3_756 . 99.99(9) ?
O4 Mn1 N1 1_454 . 91.88(9) ?
O1 Mn1 N1 . . 143.33(9) ?
O3 Mn1 N2 3_756 . 84.55(9) ?
O4 Mn1 N2 1_454 . 162.73(9) ?
O1 Mn1 N2 . . 84.34(10) ?
N1 Mn1 N2 . . 71.77(10) ?
O3 Mn1 O2 3_756 . 158.13(9) ?
O4 Mn1 O2 1_454 . 93.73(9) ?
O1 Mn1 O2 . . 56.85(8) ?
N1 Mn1 O2 . . 91.62(8) ?
N2 Mn1 O2 . . 81.55(9) ?
O3 Mn1 C23 3_756 . 131.24(10) ?
O4 Mn1 C23 1_454 . 105.72(10) ?
O1 Mn1 C23 . . 28.83(9) ?
N1 Mn1 C23 . . 116.38(10) ?
N2 Mn1 C23 . . 77.85(10) ?
O2 Mn1 C23 . . 28.56(9) ?
O6 S1 O5 . . 119.26(14) ?
O6 S1 C14 . . 108.70(14) ?
O5 S1 C14 . . 107.69(14) ?
O6 S1 C17 . . 107.56(14) ?
O5 S1 C17 . . 107.65(14) ?
C14 S1 C17 . . 105.11(15) ?
C23 O1 Mn1 . . 95.67(19) ?
C23 O2 Mn1 . . 82.89(19) ?
C24 O3 Mn1 . 3_756 132.0(2) ?
C24 O4 Mn1 . 1_656 115.8(2) ?
C1 N1 C5 . . 118.8(3) ?
C1 N1 Mn1 . . 122.0(2) ?
C5 N1 Mn1 . . 119.1(2) ?
C6 N2 C10 . . 118.9(3) ?
C6 N2 Mn1 . . 116.7(2) ?
C10 N2 Mn1 . . 124.2(2) ?
N1 C1 C2 . . 122.7(3) ?
N1 C1 H1A . . 118.7 ?
C2 C1 H1A . . 118.7 ?
C3 C2 C1 . . 117.9(4) ?
C3 C2 H2A . . 121.0 ?
C1 C2 H2A . . 121.0 ?
C4 C3 C2 . . 120.0(3) ?
C4 C3 H3A . . 120.0 ?
C2 C3 H3A . . 120.0 ?
C3 C4 C5 . . 119.8(3) ?
C3 C4 H4A . . 120.1 ?
C5 C4 H4A . . 120.1 ?
N1 C5 C4 . . 120.8(3) ?
N1 C5 C6 . . 116.1(3) ?
C4 C5 C6 . . 123.1(3) ?
N2 C6 C7 . . 121.4(3) ?
N2 C6 C5 . . 116.1(3) ?
C7 C6 C5 . . 122.5(3) ?
C8 C7 C6 . . 118.2(4) ?
C8 C7 H7A . . 120.9 ?
C6 C7 H7A . . 120.9 ?
C7 C8 C9 . . 121.0(4) ?
C7 C8 H8A . . 119.5 ?
C9 C8 H8A . . 119.5 ?
C8 C9 C10 . . 117.3(4) ?
C8 C9 H9A . . 121.4 ?
C10 C9 H9A . . 121.4 ?
N2 C10 C9 . . 123.2(4) ?
N2 C10 H10A . . 118.4 ?
C9 C10 H10A . . 118.4 ?
C16 C11 C12 . . 118.8(3) ?
C16 C11 C23 . . 119.3(3) ?
C12 C11 C23 . . 121.7(3) ?
C13 C12 C11 . . 121.0(3) ?
C13 C12 H12A . . 119.5 ?
C11 C12 H12A . . 119.5 ?
C12 C13 C14 . . 118.8(3) ?
C12 C13 H13A . . 120.6 ?
C14 C13 H13A . . 120.6 ?
C15 C14 C13 . . 121.1(3) ?
C15 C14 S1 . . 118.4(2) ?
C13 C14 S1 . . 120.2(2) ?
C16 C15 C14 . . 119.5(3) ?
C16 C15 H15A . . 120.2 ?
C14 C15 H15A . . 120.2 ?
C15 C16 C11 . . 120.7(3) ?
C15 C16 H16A . . 119.6 ?
C11 C16 H16A . . 119.6 ?
C22 C17 C18 . . 120.8(3) ?
C22 C17 S1 . . 118.9(2) ?
C18 C17 S1 . . 119.8(2) ?
C19 C18 C17 . . 118.9(3) ?
C19 C18 H18A . . 120.5 ?
C17 C18 H18A . . 120.5 ?
C18 C19 C20 . . 120.7(3) ?
C18 C19 H19A . . 119.6 ?
C20 C19 H19A . . 119.6 ?
C21 C20 C19 . . 119.4(3) ?
C21 C20 C24 . . 120.0(3) ?
C19 C20 C24 . . 120.5(3) ?
C22 C21 C20 . . 120.5(3) ?
C22 C21 H21A . . 119.8 ?
C20 C21 H21A . . 119.8 ?
C21 C22 C17 . . 119.6(3) ?
C21 C22 H22A . . 120.2 ?
C17 C22 H22A . . 120.2 ?
O2 C23 O1 . . 122.2(3) ?
O2 C23 C11 . . 119.2(3) ?
O1 C23 C11 . . 118.3(3) ?
O2 C23 Mn1 . . 68.55(18) ?
O1 C23 Mn1 . . 55.49(16) ?
C11 C23 Mn1 . . 159.3(2) ?
O4 C24 O3 . . 123.6(3) ?
O4 C24 C20 . . 117.7(3) ?
O3 C24 C20 . . 118.7(3) ?

loop_
_geom_bond_atom_site_label_1
_geom_bond_atom_site_label_2
_geom_bond_site_symmetry_2
_geom_bond_distance
_geom_bond_publ_flag
Mn1 O3 3_756 2.119(2) ?
Mn1 O4 1_454 2.125(3) ?
Mn1 O1 . 2.159(2) ?
Mn1 N1 . 2.230(2) ?
Mn1 N2 . 2.315(3) ?
Mn1 O2 . 2.445(2) ?
Mn1 C23 . 2.607(3) ?
S1 O6 . 1.434(2) ?
S1 O5 . 1.435(2) ?
S1 C14 . 1.761(3) ?
S1 C17 . 1.777(3) ?
O1 C23 . 1.263(4) ?
O2 C23 . 1.256(4) ?
O3 C24 . 1.259(4) ?
O3 Mn1 3_756 2.119(2) ?
O4 C24 . 1.252(4) ?
O4 Mn1 1_656 2.125(3) ?
N1 C1 . 1.341(4) ?
N1 C5 . 1.347(4) ?
N2 C6 . 1.333(4) ?
N2 C10 . 1.335(4) ?
C1 C2 . 1.381(4) ?
C1 H1A . 0.9300 ?
C2 C3 . 1.374(6) ?
C2 H2A . 0.9300 ?
C3 C4 . 1.363(6) ?
C3 H3A . 0.9300 ?
C4 C5 . 1.383(5) ?
C4 H4A . 0.9300 ?
C5 C6 . 1.484(5) ?
C6 C7 . 1.396(5) ?
C7 C8 . 1.367(6) ?
C7 H7A . 0.9300 ?
C8 C9 . 1.370(6) ?
C8 H8A . 0.9300 ?
C9 C10 . 1.376(5) ?
C9 H9A . 0.9300 ?
C10 H10A . 0.9300 ?
C11 C16 . 1.386(4) ?
C11 C12 . 1.397(4) ?
C11 C23 . 1.493(4) ?
C12 C13 . 1.376(5) ?
C12 H12A . 0.9300 ?
C13 C14 . 1.386(4) ?
C13 H13A . 0.9300 ?
C14 C15 . 1.380(4) ?
C15 C16 . 1.376(5) ?
C15 H15A . 0.9300 ?
C16 H16A . 0.9300 ?
C17 C22 . 1.389(4) ?
C17 C18 . 1.392(4) ?
C18 C19 . 1.385(4) ?
C18 H18A . 0.9300 ?
C19 C20 . 1.396(4) ?
C19 H19A . 0.9300 ?
C20 C21 . 1.386(4) ?
C20 C24 . 1.499(4) ?
C21 C22 . 1.384(5) ?
C21 H21A . 0.9300 ?
C22 H22A . 0.9300 ?

loop_
_geom_hbond_atom_site_label_D
_geom_hbond_atom_site_label_H
_geom_hbond_atom_site_label_A
_geom_hbond_site_symmetry_A
_geom_hbond_distance_DH
_geom_hbond_distance_HA
_geom_hbond_distance_DA
_geom_hbond_angle_DHA
C1 H1A O5 4_465 0.93 2.44 3.123(4) 131
C16 H16A O6 4_565 0.93 2.59 3.424(4) 149
C19 H19A O2 4_666 0.93 2.54 3.210(4) 129
C21 H21A O5 4_566 0.93 2.51 3.337(4) 148

loop_
_geom_torsion_atom_site_label_1
_geom_torsion_atom_site_label_2
_geom_torsion_atom_site_label_3
_geom_torsion_atom_site_label_4
_geom_torsion_site_symmetry_1
_geom_torsion_site_symmetry_2
_geom_torsion_site_symmetry_3
_geom_torsion_site_symmetry_4
_geom_torsion
_geom_torsion_publ_flag
O3 Mn1 O1 C23 3_756 . . . -157.81(19) ?
O4 Mn1 O1 C23 1_454 . . . 91.7(2) ?
N1 Mn1 O1 C23 . . . . -26.3(3) ?
N2 Mn1 O1 C23 . . . . -75.0(2) ?
O2 Mn1 O1 C23 . . . . 8.57(18) ?
O3 Mn1 O2 C23 3_756 . . . 29.0(3) ?
O4 Mn1 O2 C23 1_454 . . . -116.62(19) ?
O1 Mn1 O2 C23 . . . . -8.64(18) ?
N1 Mn1 O2 C23 . . . . 151.4(2) ?
N2 Mn1 O2 C23 . . . . 80.1(2) ?
O3 Mn1 N1 C1 3_756 . . . -101.3(2) ?
O4 Mn1 N1 C1 1_454 . . . 3.6(2) ?
O1 Mn1 N1 C1 . . . . 126.0(2) ?
N2 Mn1 N1 C1 . . . . 177.9(3) ?
O2 Mn1 N1 C1 . . . . 97.3(2) ?
C23 Mn1 N1 C1 . . . . 112.2(2) ?
O3 Mn1 N1 C5 3_756 . . . 79.8(2) ?
O4 Mn1 N1 C5 1_454 . . . -175.4(2) ?
O1 Mn1 N1 C5 . . . . -53.0(3) ?
N2 Mn1 N1 C5 . . . . -1.1(2) ?
O2 Mn1 N1 C5 . . . . -81.6(2) ?
C23 Mn1 N1 C5 . . . . -66.8(2) ?
O3 Mn1 N2 C6 3_756 . . . -99.5(2) ?
O4 Mn1 N2 C6 1_454 . . . 22.3(5) ?
O1 Mn1 N2 C6 . . . . 154.7(2) ?
N1 Mn1 N2 C6 . . . . 2.9(2) ?
O2 Mn1 N2 C6 . . . . 97.4(2) ?
C23 Mn1 N2 C6 . . . . 126.2(2) ?
O3 Mn1 N2 C10 3_756 . . . 75.5(3) ?
O4 Mn1 N2 C10 1_454 . . . -162.7(3) ?
O1 Mn1 N2 C10 . . . . -30.3(3) ?
N1 Mn1 N2 C10 . . . . 177.9(3) ?
O2 Mn1 N2 C10 . . . . -87.5(3) ?
C23 Mn1 N2 C10 . . . . -58.7(3) ?
C5 N1 C1 C2 . . . . 0.6(5) ?
Mn1 N1 C1 C2 . . . . -178.4(3) ?
N1 C1 C2 C3 . . . . -0.7(5) ?
C1 C2 C3 C4 . . . . 0.8(6) ?
C2 C3 C4 C5 . . . . -0.8(6) ?
C1 N1 C5 C4 . . . . -0.5(5) ?
Mn1 N1 C5 C4 . . . . 178.5(3) ?
C1 N1 C5 C6 . . . . -179.7(3) ?
Mn1 N1 C5 C6 . . . . -0.7(4) ?
C3 C4 C5 N1 . . . . 0.6(6) ?
C3 C4 C5 C6 . . . . 179.7(4) ?
C10 N2 C6 C7 . . . . 0.4(5) ?
Mn1 N2 C6 C7 . . . . 175.7(3) ?
C10 N2 C6 C5 . . . . -179.5(3) ?
Mn1 N2 C6 C5 . . . . -4.2(4) ?
N1 C5 C6 N2 . . . . 3.3(4) ?
C4 C5 C6 N2 . . . . -175.9(3) ?
N1 C5 C6 C7 . . . . -176.6(3) ?
C4 C5 C6 C7 . . . . 4.3(5) ?
N2 C6 C7 C8 . . . . -0.2(6) ?
C5 C6 C7 C8 . . . . 179.7(4) ?
C6 C7 C8 C9 . . . . 0.3(7) ?
C7 C8 C9 C10 . . . . -0.7(7) ?
C6 N2 C10 C9 . . . . -0.7(5) ?
Mn1 N2 C10 C9 . . . . -175.7(3) ?
C8 C9 C10 N2 . . . . 0.9(6) ?
C16 C11 C12 C13 . . . . -1.0(4) ?
C23 C11 C12 C13 . . . . 173.4(3) ?
C11 C12 C13 C14 . . . . 0.1(4) ?
C12 C13 C14 C15 . . . . 0.9(4) ?
C12 C13 C14 S1 . . . . 175.4(2) ?
O6 S1 C14 C15 . . . . -169.5(2) ?
O5 S1 C14 C15 . . . . 60.0(3) ?
C17 S1 C14 C15 . . . . -54.6(3) ?
O6 S1 C14 C13 . . . . 15.9(3) ?
O5 S1 C14 C13 . . . . -114.6(2) ?
C17 S1 C14 C13 . . . . 130.8(2) ?
C13 C14 C15 C16 . . . . -1.0(5) ?
S1 C14 C15 C16 . . . . -175.6(2) ?
C14 C15 C16 C11 . . . . 0.1(5) ?
C12 C11 C16 C15 . . . . 0.9(5) ?
C23 C11 C16 C15 . . . . -173.6(3) ?
O6 S1 C17 C22 . . . . 51.6(3) ?
O5 S1 C17 C22 . . . . -178.8(2) ?
C14 S1 C17 C22 . . . . -64.2(3) ?
O6 S1 C17 C18 . . . . -120.3(3) ?
O5 S1 C17 C18 . . . . 9.4(3) ?
C14 S1 C17 C18 . . . . 124.0(2) ?
C22 C17 C18 C19 . . . . -1.5(5) ?
S1 C17 C18 C19 . . . . 170.2(2) ?
C17 C18 C19 C20 . . . . -1.2(4) ?
C18 C19 C20 C21 . . . . 2.6(5) ?
C18 C19 C20 C24 . . . . -175.7(3) ?
C19 C20 C21 C22 . . . . -1.3(5) ?
C24 C20 C21 C22 . . . . 177.0(3) ?
C20 C21 C22 C17 . . . . -1.3(5) ?
C18 C17 C22 C21 . . . . 2.7(5) ?
S1 C17 C22 C21 . . . . -169.0(2) ?
Mn1 O2 C23 O1 . . . . 14.7(3) ?
Mn1 O2 C23 C11 . . . . -158.8(3) ?
Mn1 O1 C23 O2 . . . . -16.7(3) ?
Mn1 O1 C23 C11 . . . . 156.9(2) ?
C16 C11 C23 O2 . . . . 158.7(3) ?
C12 C11 C23 O2 . . . . -15.8(4) ?
C16 C11 C23 O1 . . . . -15.1(4) ?
C12 C11 C23 O1 . . . . 170.5(3) ?
C16 C11 C23 Mn1 . . . . 51.5(7) ?
C12 C11 C23 Mn1 . . . . -122.9(6) ?
O3 Mn1 C23 O2 3_756 . . . -166.12(17) ?
O4 Mn1 C23 O2 1_454 . . . 67.9(2) ?
O1 Mn1 C23 O2 . . . . 164.9(3) ?
N1 Mn1 C23 O2 . . . . -32.3(2) ?
N2 Mn1 C23 O2 . . . . -94.7(2) ?
O3 Mn1 C23 O1 3_756 . . . 29.0(2) ?
O4 Mn1 C23 O1 1_454 . . . -96.9(2) ?
N1 Mn1 C23 O1 . . . . 162.83(18) ?
N2 Mn1 C23 O1 . . . . 100.5(2) ?
O2 Mn1 C23 O1 . . . . -164.9(3) ?
O3 Mn1 C23 C11 3_756 . . . -49.8(6) ?
O4 Mn1 C23 C11 1_454 . . . -175.7(6) ?
O1 Mn1 C23 C11 . . . . -78.8(6) ?
N1 Mn1 C23 C11 . . . . 84.1(6) ?
N2 Mn1 C23 C11 . . . . 21.7(6) ?
O2 Mn1 C23 C11 . . . . 116.4(7) ?
Mn1 O4 C24 O3 1_656 . . . 13.8(4) ?
Mn1 O4 C24 C20 1_656 . . . -164.7(2) ?
Mn1 O3 C24 O4 3_756 . . . 82.8(4) ?
Mn1 O3 C24 C20 3_756 . . . -98.7(3) ?
C21 C20 C24 O4 . . . . -23.5(4) ?
C19 C20 C24 O4 . . . . 154.9(3) ?
C21 C20 C24 O3 . . . . 158.0(3) ?
C19 C20 C24 O3 . . . . -23.7(4) ?
